data_2217094
loop_
_publ_author_name
'Fang-Fang Jian'
'Ke-Fei Wang'
'Rui-Rui Zhuang'
'Hai-Lian Xiao'

_publ_section_title
;
 2,3-Bis(4-bromophenyl)quinoxaline
;
_journal_coeditor_code HG2324
_journal_issue 1
_journal_name_full 'Acta Crystallographica Section E'
_journal_page_first o76
_journal_page_last o76
_journal_paper_doi 10.1107/S160053680705516X
_journal_volume 64
_journal_year 2008
_chemical_formula_iupac 'C20 H12 Br2 N2'
_chemical_formula_moiety 'C20 H12 Br2 N2'
_chemical_formula_sum 'C20 H12 Br2 N2'
_chemical_formula_weight 440.14
_chemical_name_systematic
;
2,3-Bis(4-bromophenyl)quinoxaline
;
_space_group_IT_number 2
_symmetry_cell_setting triclinic
_symmetry_space_group_name_Hall '-P 1'
_symmetry_space_group_name_H-M 'P -1'
_atom_sites_solution_hydrogens geom
_atom_sites_solution_primary direct
_atom_sites_solution_secondary difmap
_audit_creation_method SHELXL-97
_cell_angle_alpha 105.47(3)
_cell_angle_beta 91.89(3)
_cell_angle_gamma 97.47(3)
_cell_formula_units_Z 2
_cell_length_a 6.0830(12)
_cell_length_b 12.018(2)
_cell_length_c 12.323(3)
_cell_measurement_reflns_used 25
_cell_measurement_temperature 293(2)
_cell_measurement_theta_max 14
_cell_measurement_theta_min 4
_cell_volume 858.7(3)
_computing_cell_refinement 'CAD-4 Software (Enraf--Nonius, 1989)'
_computing_data_collection 'CAD-4 Software (Enraf--Nonius, 1989)'
_computing_data_reduction 'NRCVAX (Gabe <i>et al.</i>,  1989)'
_computing_molecular_graphics 'SHELXTL/PC (Sheldrick, 1990)'
_computing_publication_material 'WinGX (Farrugia, 1999)'
_computing_structure_refinement 'SHELXL97 (Sheldrick, 1997)'
_computing_structure_solution 'SHELXS97 (Sheldrick, 1997)'
_diffrn_ambient_temperature 293(2)
_diffrn_measured_fraction_theta_full 0.984
_diffrn_measured_fraction_theta_max 0.984
_diffrn_measurement_device_type 'Enraf--Nonius CAD-4 diffractometer'
_diffrn_measurement_method 'omega scans'
_diffrn_radiation_monochromator graphite
_diffrn_radiation_source 'fine-focus sealed tube'
_diffrn_radiation_type MoK\a
_diffrn_radiation_wavelength 0.71073
_diffrn_reflns_av_R_equivalents 0.0271
_diffrn_reflns_av_sigmaI/netI 0.0453
_diffrn_reflns_limit_h_max 7
_diffrn_reflns_limit_h_min 0
_diffrn_reflns_limit_k_max 14
_diffrn_reflns_limit_k_min -14
_diffrn_reflns_limit_l_max 14
_diffrn_reflns_limit_l_min -14
_diffrn_reflns_number 3338
_diffrn_reflns_theta_full 26.01
_diffrn_reflns_theta_max 25.00
_diffrn_reflns_theta_min 1.72
_diffrn_standards_decay_% 0
_diffrn_standards_interval_count 100
_diffrn_standards_number 3
_exptl_absorpt_coefficient_mu 4.723
_exptl_absorpt_correction_T_max 0.492
_exptl_absorpt_correction_T_min 0.404
_exptl_absorpt_correction_type psi-scan
_exptl_absorpt_process_details '(North <i>et al.</i>,  1968)'
_exptl_crystal_colour yellow
_exptl_crystal_density_diffrn 1.702
_exptl_crystal_density_method 'not measured'
_exptl_crystal_description block
_exptl_crystal_F_000 432
_exptl_crystal_size_max 0.20
_exptl_crystal_size_mid 0.18
_exptl_crystal_size_min 0.15
_refine_diff_density_max 0.555
_refine_diff_density_min -0.737
_refine_ls_extinction_method none
_refine_ls_goodness_of_fit_ref 1.064
_refine_ls_hydrogen_treatment constr
_refine_ls_matrix_type full
_refine_ls_number_parameters 217
_refine_ls_number_reflns 2888
_refine_ls_number_restraints 0
_refine_ls_restrained_S_all 1.064
_refine_ls_R_factor_all 0.0941
_refine_ls_R_factor_gt 0.0455
_refine_ls_shift/su_max 0.000
_refine_ls_shift/su_mean 0.000
_refine_ls_structure_factor_coef Fsqd
_refine_ls_weighting_details 'calc w=1/[\s^2^(Fo^2^)+(0.0589P)^2^+0.7939P] where P=(Fo^2^+2Fc^2^)/3'
_refine_ls_weighting_scheme calc
_refine_ls_wR_factor_gt 0.1062
_refine_ls_wR_factor_ref 0.1283
_reflns_number_gt 1824
_reflns_number_total 2888
_reflns_threshold_expression I>2\s(I)
_cod_data_source_file hg2324.cif
_cod_data_source_block I
_cod_depositor_comments
;
The following automatic conversions were performed:
'_symmetry_cell_setting' value 'Triclinic' changed to 'triclinic'
according to '/home/saulius/struct/CIF-dictionaries/cif_core.dic'
dictionary named 'cif_core.dic' version 2.4.1 from 2010-06-29.

Automatic conversion script
Id: cif_fix_enum 1527 2010-12-29 10:47:43Z saulius 

The following automatic conversions were performed:

'_symmetry_cell_setting' value 'Triclinic' changed to 'triclinic'
according to /home/saulius/struct/CIF-dictionaries/cif_core.dic
dictionary named 'cif_core.dic' version 2.4.1 from 2010-06-29.

Automatic conversion script
Id: cif_fix_values 1715 2011-07-08 13:25:40Z adriana 
;
_cod_database_code 2217094
_cod_database_fobs_code 2217094

loop_
_symmetry_equiv_pos_as_xyz
'x, y, z'
'-x, -y, -z'

loop_
_atom_site_type_symbol
_atom_site_label
_atom_site_fract_x
_atom_site_fract_y
_atom_site_fract_z
_atom_site_U_iso_or_equiv
_atom_site_adp_type
_atom_site_calc_flag
_atom_site_refinement_flags
_atom_site_occupancy
Br Br1 0.47031(12) 0.83130(5) 0.45247(6) 0.0741(3) Uani d . 1
Br Br2 -0.24223(11) 0.30938(6) -0.14438(6) 0.0753(3) Uani d . 1
N N1 0.7857(7) 0.2921(4) 0.3229(4) 0.0493(11) Uani d . 1
N N2 0.4951(8) 0.1176(4) 0.1656(4) 0.0542(12) Uani d . 1
C C1 0.3718(9) 0.4705(5) 0.3533(5) 0.0526(14) Uani d . 1
H H1B 0.2564 0.4116 0.3532 0.063 Uiso calc R 1
C C2 0.3425(9) 0.5854(5) 0.3977(5) 0.0529(14) Uani d . 1
H H2B 0.2112 0.6041 0.4297 0.064 Uiso calc R 1
C C3 0.5130(10) 0.6720(5) 0.3936(5) 0.0522(14) Uani d . 1
C C4 0.7127(10) 0.6469(5) 0.3496(5) 0.0589(15) Uani d . 1
H H4A 0.8255 0.7065 0.3480 0.071 Uiso calc R 1
C C5 0.7412(9) 0.5309(5) 0.3078(5) 0.0544(14) Uani d . 1
H H5A 0.8755 0.5129 0.2789 0.065 Uiso calc R 1
C C6 0.5720(9) 0.4407(4) 0.3082(4) 0.0461(13) Uani d . 1
C C7 0.6106(9) 0.3173(4) 0.2700(4) 0.0462(13) Uani d . 1
C C8 0.8169(9) 0.1783(5) 0.2990(5) 0.0493(13) Uani d . 1
C C9 0.9999(10) 0.1469(6) 0.3534(5) 0.0652(17) Uani d . 1
H H9A 1.1007 0.2046 0.4025 0.078 Uiso calc R 1
C C10 1.0281(12) 0.0335(6) 0.3342(6) 0.0709(18) Uani d . 1
H H10A 1.1480 0.0130 0.3695 0.085 Uiso calc R 1
C C11 0.8729(12) -0.0534(6) 0.2597(6) 0.0735(19) Uani d . 1
H H11A 0.8904 -0.1314 0.2479 0.088 Uiso calc R 1
C C12 0.7000(11) -0.0263(5) 0.2052(6) 0.0694(18) Uani d . 1
H H12A 0.6031 -0.0852 0.1551 0.083 Uiso calc R 1
C C13 0.6657(9) 0.0901(5) 0.2238(5) 0.0505(13) Uani d . 1
C C14 0.4677(8) 0.2285(4) 0.1856(5) 0.0472(13) Uani d . 1
C C15 0.2918(9) 0.2540(5) 0.1121(4) 0.0477(13) Uani d . 1
C C16 0.3189(10) 0.3520(5) 0.0707(5) 0.0584(15) Uani d . 1
H H16A 0.4455 0.4071 0.0940 0.070 Uiso calc R 1
C C17 0.1619(10) 0.3685(5) -0.0041(5) 0.0611(16) Uani d . 1
H H17A 0.1836 0.4330 -0.0326 0.073 Uiso calc R 1
C C18 -0.0301(9) 0.2875(5) -0.0366(5) 0.0545(14) Uani d . 1
C C19 -0.0638(10) 0.1897(5) 0.0024(5) 0.0576(15) Uani d . 1
H H19A -0.1927 0.1362 -0.0200 0.069 Uiso calc R 1
C C20 0.0981(9) 0.1728(5) 0.0755(5) 0.0516(14) Uani d . 1
H H20A 0.0783 0.1062 0.1010 0.062 Uiso calc R 1

loop_
_atom_site_aniso_label
_atom_site_aniso_U_11
_atom_site_aniso_U_22
_atom_site_aniso_U_33
_atom_site_aniso_U_12
_atom_site_aniso_U_13
_atom_site_aniso_U_23
Br1 0.0889(5) 0.0564(4) 0.0746(5) 0.0182(3) 0.0012(4) 0.0107(3)
Br2 0.0645(4) 0.0854(5) 0.0725(5) 0.0068(3) -0.0241(3) 0.0212(4)
N1 0.044(3) 0.053(3) 0.049(3) 0.009(2) -0.002(2) 0.009(2)
N2 0.048(3) 0.056(3) 0.057(3) -0.001(2) 0.002(2) 0.016(2)
C1 0.040(3) 0.056(3) 0.057(4) 0.001(3) -0.004(3) 0.011(3)
C2 0.039(3) 0.065(4) 0.052(3) 0.011(3) -0.002(3) 0.010(3)
C3 0.059(4) 0.051(3) 0.045(3) 0.010(3) -0.006(3) 0.012(3)
C4 0.050(4) 0.056(3) 0.066(4) -0.004(3) -0.001(3) 0.014(3)
C5 0.039(3) 0.061(3) 0.061(4) 0.007(3) 0.002(3) 0.013(3)
C6 0.041(3) 0.053(3) 0.041(3) 0.004(2) -0.008(2) 0.010(2)
C7 0.041(3) 0.053(3) 0.044(3) 0.004(2) 0.001(2) 0.013(2)
C8 0.044(3) 0.058(3) 0.047(3) 0.009(3) 0.007(3) 0.014(3)
C9 0.059(4) 0.073(4) 0.064(4) 0.022(3) -0.010(3) 0.016(3)
C10 0.076(5) 0.075(4) 0.072(4) 0.033(4) 0.001(4) 0.027(4)
C11 0.084(5) 0.059(4) 0.087(5) 0.027(4) 0.018(4) 0.027(4)
C12 0.065(4) 0.054(3) 0.087(5) 0.003(3) 0.000(4) 0.019(3)
C13 0.047(3) 0.052(3) 0.054(3) 0.007(3) 0.010(3) 0.017(3)
C14 0.037(3) 0.051(3) 0.050(3) 0.000(2) 0.004(2) 0.011(3)
C15 0.042(3) 0.058(3) 0.041(3) 0.005(2) 0.001(2) 0.011(3)
C16 0.051(4) 0.061(4) 0.057(4) -0.008(3) -0.010(3) 0.015(3)
C17 0.063(4) 0.059(3) 0.061(4) -0.002(3) -0.009(3) 0.021(3)
C18 0.043(3) 0.071(4) 0.045(3) 0.008(3) -0.011(3) 0.011(3)
C19 0.049(3) 0.070(4) 0.048(3) -0.002(3) -0.004(3) 0.013(3)
C20 0.047(3) 0.057(3) 0.049(3) 0.002(3) -0.002(3) 0.014(3)

loop_
_atom_type_symbol
_atom_type_description
_atom_type_scat_dispersion_real
_atom_type_scat_dispersion_imag
_atom_type_scat_source
C C 0.0033 0.0016 'International Tables Vol C Tables 4.2.6.8 and 6.1.1.4'
H H 0.0000 0.0000 'International Tables Vol C Tables 4.2.6.8 and 6.1.1.4'
N N 0.0061 0.0033 'International Tables Vol C Tables 4.2.6.8 and 6.1.1.4'
Br Br -0.2901 2.4595 'International Tables Vol C Tables 4.2.6.8 and 6.1.1.4'

loop_
_geom_angle_atom_site_label_1
_geom_angle_atom_site_label_2
_geom_angle_atom_site_label_3
_geom_angle
C7 N1 C8 117.5(4)
C14 N2 C13 118.5(4)
C2 C1 C6 121.4(5)
C2 C1 H1B 119.3
C6 C1 H1B 119.3
C1 C2 C3 118.5(5)
C1 C2 H2B 120.8
C3 C2 H2B 120.8
C2 C3 C4 122.1(5)
C2 C3 Br1 118.5(4)
C4 C3 Br1 119.3(4)
C3 C4 C5 118.6(5)
C3 C4 H4A 120.7
C5 C4 H4A 120.7
C4 C5 C6 121.2(5)
C4 C5 H5A 119.4
C6 C5 H5A 119.4
C5 C6 C1 118.1(5)
C5 C6 C7 120.4(5)
C1 C6 C7 121.3(5)
N1 C7 C14 121.5(5)
N1 C7 C6 114.9(4)
C14 C7 C6 123.5(5)
N1 C8 C13 120.9(5)
N1 C8 C9 119.7(5)
C13 C8 C9 119.4(5)
C10 C9 C8 120.4(6)
C10 C9 H9A 119.8
C8 C9 H9A 119.8
C9 C10 C11 119.1(6)
C9 C10 H10A 120.4
C11 C10 H10A 120.4
C12 C11 C10 121.8(6)
C12 C11 H11A 119.1
C10 C11 H11A 119.1
C11 C12 C13 120.4(6)
C11 C12 H12A 119.8
C13 C12 H12A 119.8
N2 C13 C12 120.2(5)
N2 C13 C8 120.9(5)
C12 C13 C8 118.8(5)
N2 C14 C7 120.4(5)
N2 C14 C15 115.8(4)
C7 C14 C15 123.7(5)
C16 C15 C20 118.0(5)
C16 C15 C14 122.4(5)
C20 C15 C14 119.4(5)
C17 C16 C15 121.2(5)
C17 C16 H16A 119.4
C15 C16 H16A 119.4
C16 C17 C18 119.2(5)
C16 C17 H17A 120.4
C18 C17 H17A 120.4
C19 C18 C17 121.5(5)
C19 C18 Br2 119.8(4)
C17 C18 Br2 118.6(5)
C18 C19 C20 118.6(5)
C18 C19 H19A 120.7
C20 C19 H19A 120.7
C19 C20 C15 121.5(5)
C19 C20 H20A 119.3
C15 C20 H20A 119.3

loop_
_geom_bond_atom_site_label_1
_geom_bond_atom_site_label_2
_geom_bond_distance
Br1 C3 1.913(5)
Br2 C18 1.913(5)
N1 C7 1.339(6)
N1 C8 1.360(7)
N2 C14 1.322(7)
N2 C13 1.367(7)
C1 C2 1.380(8)
C1 C6 1.404(8)
C1 H1B 0.9300
C2 C3 1.383(8)
C2 H2B 0.9300
C3 C4 1.383(8)
C4 C5 1.388(8)
C4 H4A 0.9300
C5 C6 1.395(7)
C5 H5A 0.9300
C6 C7 1.484(7)
C7 C14 1.443(7)
C8 C13 1.412(7)
C8 C9 1.424(7)
C9 C10 1.355(8)
C9 H9A 0.9300
C10 C11 1.414(9)
C10 H10A 0.9300
C11 C12 1.350(9)
C11 H11A 0.9300
C12 C13 1.400(8)
C12 H12A 0.9300
C14 C15 1.493(7)
C15 C16 1.397(8)
C15 C20 1.405(7)
C16 C17 1.374(8)
C16 H16A 0.9300
C17 C18 1.392(8)
C17 H17A 0.9300
C18 C19 1.378(8)
C19 C20 1.384(7)
C19 H19A 0.9300
C20 H20A 0.9300

loop_
_geom_torsion_atom_site_label_1
_geom_torsion_atom_site_label_2
_geom_torsion_atom_site_label_3
_geom_torsion_atom_site_label_4
_geom_torsion
C6 C1 C2 C3 2.2(8)
C1 C2 C3 C4 -1.9(8)
C1 C2 C3 Br1 178.8(4)
C2 C3 C4 C5 0.4(9)
Br1 C3 C4 C5 179.7(4)
C3 C4 C5 C6 0.9(9)
C4 C5 C6 C1 -0.6(8)
C4 C5 C6 C7 -176.0(5)
C2 C1 C6 C5 -1.0(8)
C2 C1 C6 C7 174.4(5)
C8 N1 C7 C14 -3.8(8)
C8 N1 C7 C6 174.0(5)
C5 C6 C7 N1 54.7(7)
C1 C6 C7 N1 -120.5(6)
C5 C6 C7 C14 -127.6(6)
C1 C6 C7 C14 57.2(7)
C7 N1 C8 C13 -1.9(8)
C7 N1 C8 C9 -179.6(5)
N1 C8 C9 C10 177.2(6)
C13 C8 C9 C10 -0.5(9)
C8 C9 C10 C11 -0.3(10)
C9 C10 C11 C12 1.5(11)
C10 C11 C12 C13 -1.9(11)
C14 N2 C13 C12 179.9(6)
C14 N2 C13 C8 -3.5(8)
C11 C12 C13 N2 177.7(6)
C11 C12 C13 C8 1.0(9)
N1 C8 C13 N2 5.8(8)
C9 C8 C13 N2 -176.5(5)
N1 C8 C13 C12 -177.5(5)
C9 C8 C13 C12 0.2(8)
C13 N2 C14 C7 -2.2(8)
C13 N2 C14 C15 174.7(5)
N1 C7 C14 N2 6.1(8)
C6 C7 C14 N2 -171.5(5)
N1 C7 C14 C15 -170.5(5)
C6 C7 C14 C15 11.9(8)
N2 C14 C15 C16 -140.4(6)
C7 C14 C15 C16 36.3(8)
N2 C14 C15 C20 34.6(7)
C7 C14 C15 C20 -148.6(6)
C20 C15 C16 C17 -0.3(9)
C14 C15 C16 C17 174.8(5)
C15 C16 C17 C18 1.7(9)
C16 C17 C18 C19 -1.6(9)
C16 C17 C18 Br2 -178.0(5)
C17 C18 C19 C20 0.1(9)
Br2 C18 C19 C20 176.5(4)
C18 C19 C20 C15 1.3(9)
C16 C15 C20 C19 -1.2(8)
C14 C15 C20 C19 -176.5(5)

loop_
_cod_related_entry_id
_cod_related_entry_database
_cod_related_entry_code
1 ChemSpider 482617
